data_7014572
loop_
_publ_author_name
'Miyasaka, Hitoshi'
'Motokawa, Natsuko'
'Atsuumi, Ryo'
'Kamo, Hiromichi'
'Asai, Yuichiro'
'Yamashita, Masahiro'

_publ_section_title
;
 Tuning of the ionization potential of paddlewheel diruthenium(II, II)
 complexes with fluorine atoms on the benzoate ligands.
;
_journal_issue 3
_journal_name_full 'Dalton transactions (Cambridge, England : 2003)'
_journal_page_first 673
_journal_page_last 682
_journal_paper_doi 10.1039/c0dt00956c
_journal_volume 40
_journal_year 2011
_chemical_formula_moiety 'C36 H16 F20 O10 Ru2'
_chemical_formula_sum 'C36 H16 F20 O10 Ru2'
_chemical_formula_weight 1190.62
_space_group_IT_number 2
_symmetry_cell_setting triclinic
_symmetry_Int_Tables_number 2
_symmetry_space_group_name_Hall '-P 1'
_symmetry_space_group_name_H-M 'P -1'
_atom_sites_solution_hydrogens geom
_atom_sites_solution_primary direct
_atom_sites_solution_secondary difmap
_cell_angle_alpha 77.607(9)
_cell_angle_beta 81.127(11)
_cell_angle_gamma 86.496(10)
_cell_formula_units_Z 2
_cell_length_a 10.838(4)
_cell_length_b 11.755(4)
_cell_length_c 15.517(5)
_cell_measurement_reflns_used 6202
_cell_measurement_temperature 93
_cell_measurement_theta_max 27.49
_cell_measurement_theta_min 3.01
_cell_volume 1906.9(11)
_computing_cell_refinement CrystalClear
_computing_data_collection 'CrystalClear (Rigaku/MSC Inc., 2006)'
_computing_data_reduction CrystalClear
_computing_molecular_graphics 'CrystalStructure 4.0'
_computing_publication_material 'CrystalStructure 4.0 (Rigaku, 2010)'
_computing_structure_refinement 'CRYSTALS (Carruthers, et al., 1999)'
_computing_structure_solution 'SIR92 (Altomare, et al., 1994)'
_diffrn_ambient_temperature 93
_diffrn_detector_area_resol_mean 7.314
_diffrn_measured_fraction_theta_full 0.955
_diffrn_measured_fraction_theta_max 0.955
_diffrn_measurement_device_type 'Rigaku Saturn70'
_diffrn_measurement_method \w
_diffrn_radiation_type 'Mo K\a'
_diffrn_radiation_wavelength 0.71070
_diffrn_reflns_av_R_equivalents 0.0259
_diffrn_reflns_limit_h_max 13
_diffrn_reflns_limit_h_min -14
_diffrn_reflns_limit_k_max 15
_diffrn_reflns_limit_k_min -15
_diffrn_reflns_limit_l_max 19
_diffrn_reflns_limit_l_min -20
_diffrn_reflns_number 15600
_diffrn_reflns_theta_full 27.47
_diffrn_reflns_theta_max 27.47
_diffrn_standards_number 0
_exptl_absorpt_coefficient_mu 0.950
_exptl_absorpt_correction_T_max 0.878
_exptl_absorpt_correction_T_min 0.714
_exptl_absorpt_correction_type multi-scan
_exptl_absorpt_process_details 'REQAB (Rigaku, 1998)'
_exptl_crystal_colour brown
_exptl_crystal_density_diffrn 2.073
_exptl_crystal_density_method 'not measured'
_exptl_crystal_description block
_exptl_crystal_F_000 1160.00
_exptl_crystal_size_max 0.470
_exptl_crystal_size_mid 0.150
_exptl_crystal_size_min 0.137
_refine_diff_density_max 1.980
_refine_diff_density_min -0.941
_refine_ls_extinction_method none
_refine_ls_goodness_of_fit_ref 1.109
_refine_ls_hydrogen_treatment constr
_refine_ls_number_parameters 615
_refine_ls_number_reflns 8337
_refine_ls_R_factor_gt 0.0282
_refine_ls_shift/su_max 0.000
_refine_ls_structure_factor_coef Fsqd
_refine_ls_weighting_details 'w = 1/[1.0000\s(Fo^2^)]/(4Fo^2^)'
_refine_ls_weighting_scheme calc
_refine_ls_wR_factor_ref 0.0605
_reflns_number_gt 6000
_reflns_number_total 8337
_reflns_threshold_expression F^2^>2.0\s(F^2^)
_cod_data_source_file C0DT00956C.TXT
_cod_data_source_block Ru2-F5
_cod_original_cell_volume 1907.0(11)
_cod_database_code 7014572

loop_
_symmetry_equiv_pos_site_id
_symmetry_equiv_pos_as_xyz
1 +X,+Y,+Z
2 -X,-Y,-Z

loop_
_atom_site_label
_atom_site_type_symbol
_atom_site_fract_x
_atom_site_fract_y
_atom_site_fract_z
_atom_site_U_iso_or_equiv
_atom_site_adp_type
_atom_site_occupancy
_atom_site_symmetry_multiplicity
_atom_site_calc_flag
_atom_site_refinement_flags
_atom_site_disorder_assembly
_atom_site_disorder_group
Ru(1) Ru 1.03457(2) 0.58833(2) 0.46083(2) 0.01166(7) Uani 1.0 2 d . . .
Ru(2) Ru 0.60259(2) 0.02051(2) 0.97592(2) 0.01351(7) Uani 1.0 2 d . . .
F(1) F 0.68192(15) 0.78560(15) 0.38668(12) 0.0202(5) Uani 1.0 2 d . . .
F(2) F 0.47478(16) 0.83261(16) 0.31228(13) 0.0249(6) Uani 1.0 2 d . . .
F(3) F 0.33247(16) 0.65818(16) 0.29648(13) 0.0250(6) Uani 1.0 2 d . . .
F(4) F 0.40380(16) 0.43170(16) 0.35543(13) 0.0258(6) Uani 1.0 2 d . . .
F(5) F 0.61195(16) 0.38018(15) 0.42753(13) 0.0239(6) Uani 1.0 2 d . . .
F(6) F 1.09496(16) 0.75720(16) 0.67689(12) 0.0246(6) Uani 1.0 2 d . . .
F(7) F 1.07501(18) 0.82670(18) 0.83125(13) 0.0325(7) Uani 1.0 2 d . . .
F(8) F 0.90080(18) 0.7339(2) 0.97082(14) 0.0403(7) Uani 1.0 2 d . . .
F(9) F 0.74015(19) 0.5779(3) 0.95159(14) 0.0480(8) Uani 1.0 2 d . . .
F(10) F 0.75086(17) 0.51257(19) 0.79508(13) 0.0359(7) Uani 1.0 2 d . . .
F(11) F 0.56362(16) 0.41298(16) 0.94106(12) 0.0226(6) Uani 1.0 2 d . . .
F(12) F 0.50192(17) 0.63364(16) 0.86556(13) 0.0269(6) Uani 1.0 2 d . . .
F(13) F 0.30361(18) 0.67733(16) 0.77485(14) 0.0311(6) Uani 1.0 2 d . . .
F(14) F 0.16994(16) 0.49861(17) 0.75548(13) 0.0287(6) Uani 1.0 2 d . . .
F(15) F 0.23404(15) 0.27791(16) 0.82592(13) 0.0242(6) Uani 1.0 2 d . . .
F(16) F 0.72896(15) -0.00276(16) 1.24163(12) 0.0241(6) Uani 1.0 2 d . . .
F(17) F 0.74307(17) 0.03224(17) 1.40495(13) 0.0298(6) Uani 1.0 2 d . . .
F(18) F 0.54912(18) 0.13557(17) 1.49521(13) 0.0319(6) Uani 1.0 2 d . . .
F(19) F 0.33957(17) 0.20706(16) 1.41885(13) 0.0290(6) Uani 1.0 2 d . . .
F(20) F 0.32614(16) 0.18053(16) 1.25294(13) 0.0242(6) Uani 1.0 2 d . . .
O(1) O 0.86113(17) 0.62823(18) 0.42131(14) 0.0159(6) Uani 1.0 2 d . . .
O(2) O 0.79004(17) 0.45497(17) 0.50043(14) 0.0147(6) Uani 1.0 2 d . . .
O(3) O 0.98228(18) 0.65544(18) 0.57429(13) 0.0156(6) Uani 1.0 2 d . . .
O(4) O 0.91673(18) 0.47941(18) 0.65251(13) 0.0156(6) Uani 1.0 2 d . . .
O(5) O 1.08671(18) 0.77963(18) 0.39771(14) 0.0175(6) Uani 1.0 2 d . . .
O(6) O 0.55060(18) 0.18772(18) 0.91847(14) 0.0172(6) Uani 1.0 2 d . . .
O(7) O 0.34762(17) 0.14851(17) 0.96699(14) 0.0164(6) Uani 1.0 2 d . . .
O(8) O 0.61216(18) 0.07134(18) 1.09435(14) 0.0167(6) Uani 1.0 2 d . . .
O(9) O 0.40970(18) 0.02971(18) 1.14245(14) 0.0168(6) Uani 1.0 2 d . . .
O(10) O 0.80420(19) 0.0810(2) 0.92458(16) 0.0281(7) Uani 1.0 2 d . . .
C(1) C 0.7792(3) 0.5519(3) 0.4480(2) 0.0145(8) Uani 1.0 2 d . . .
C(2) C 0.6567(3) 0.5803(3) 0.41153(19) 0.0139(8) Uani 1.0 2 d . . .
C(3) C 0.6167(3) 0.6945(3) 0.3801(2) 0.0156(8) Uani 1.0 2 d . . .
C(4) C 0.5094(3) 0.7208(3) 0.3423(2) 0.0164(8) Uani 1.0 2 d . . .
C(5) C 0.4372(3) 0.6329(3) 0.3339(2) 0.0182(9) Uani 1.0 2 d . . .
C(6) C 0.4728(3) 0.5190(3) 0.3640(2) 0.0174(9) Uani 1.0 2 d . . .
C(7) C 0.5814(3) 0.4939(3) 0.4022(2) 0.0169(8) Uani 1.0 2 d . . .
C(8) C 0.9403(3) 0.5857(3) 0.6449(2) 0.0166(9) Uani 1.0 2 d . . .
C(9) C 0.9233(3) 0.6314(3) 0.7297(2) 0.0163(8) Uani 1.0 2 d . . .
C(10) C 1.0023(3) 0.7129(3) 0.7421(2) 0.0185(9) Uani 1.0 2 d . . .
C(11) C 0.9950(3) 0.7491(3) 0.8214(3) 0.0241(10) Uani 1.0 2 d . . .
C(12) C 0.9068(3) 0.7026(4) 0.8926(3) 0.0268(10) Uani 1.0 2 d . . .
C(13) C 0.8261(3) 0.6230(4) 0.8820(3) 0.0293(11) Uani 1.0 2 d . . .
C(14) C 0.8344(3) 0.5881(3) 0.8024(3) 0.0238(10) Uani 1.0 2 d . . .
C(15) C 0.9856(3) 0.8667(3) 0.3952(3) 0.0323(11) Uani 1.0 2 d . . .
C(16) C 1.0495(4) 0.9850(3) 0.3700(3) 0.0407(13) Uani 1.0 2 d . . .
C(17) C 1.1852(3) 0.9556(3) 0.3873(3) 0.0264(10) Uani 1.0 2 d . . .
C(18) C 1.1798(3) 0.8278(3) 0.4365(3) 0.0210(9) Uani 1.0 2 d . . .
C(19) C 0.4352(3) 0.2140(3) 0.9276(2) 0.0163(9) Uani 1.0 2 d . . .
C(20) C 0.4001(3) 0.3379(3) 0.8861(2) 0.0153(8) Uani 1.0 2 d . . .
C(21) C 0.4674(3) 0.4310(3) 0.8940(2) 0.0165(8) Uani 1.0 2 d . . .
C(22) C 0.4358(3) 0.5449(3) 0.8569(2) 0.0192(9) Uani 1.0 2 d . . .
C(23) C 0.3347(3) 0.5675(3) 0.8116(2) 0.0211(9) Uani 1.0 2 d . . .
C(24) C 0.2655(3) 0.4769(3) 0.8024(3) 0.0198(9) Uani 1.0 2 d . . .
C(25) C 0.2993(3) 0.3638(3) 0.8395(2) 0.0178(9) Uani 1.0 2 d . . .
C(26) C 0.5150(3) 0.0620(3) 1.1517(2) 0.0180(9) Uani 1.0 2 d . . .
C(27) C 0.5267(3) 0.0880(3) 1.2407(2) 0.0167(8) Uani 1.0 2 d . . .
C(28) C 0.6331(3) 0.0539(3) 1.2817(3) 0.0194(9) Uani 1.0 2 d . . .
C(29) C 0.6418(3) 0.0698(3) 1.3651(3) 0.0211(9) Uani 1.0 2 d . . .
C(30) C 0.5416(4) 0.1219(3) 1.4118(3) 0.0233(10) Uani 1.0 2 d . . .
C(31) C 0.4355(3) 0.1578(3) 1.3732(3) 0.0220(9) Uani 1.0 2 d . . .
C(32) C 0.4296(3) 0.1418(3) 1.2890(3) 0.0192(9) Uani 1.0 2 d . . .
C(33) C 0.9061(7) 0.0419(7) 0.9669(5) 0.0225(19) Uiso 0.439(5) 2 d . . .
C(34) C 1.0223(7) 0.0965(7) 0.8977(5) 0.0207(18) Uiso 0.439(5) 2 d . . .
C(35) C 0.9599(5) 0.2009(6) 0.8363(4) 0.0790(17) Uiso 1.0 2 d . . .
C(36) C 0.9000(8) 0.2704(8) 0.8820(6) 0.053(3) Uiso 0.563(5) 2 d . . .
C(37) C 0.8284(7) 0.1847(7) 0.8463(5) 0.0229(19) Uiso 0.439(5) 2 d . . .
C(38) C 0.8344(6) 0.1888(7) 0.9648(5) 0.0366(19) Uiso 0.563(5) 2 d . . .
C(39) C 0.8512(7) 0.1018(7) 0.8351(5) 0.0403(19) Uiso 0.563(5) 2 d . . .
H(1) H 0.9352 0.8598 0.3517 0.0378 Uiso 1.0 2 calc R . .
H(2) H 0.9353 0.8583 0.4519 0.0379 Uiso 1.0 2 calc R . .
H(3) H 1.0471 1.0196 0.3090 0.0492 Uiso 1.0 2 calc R . .
H(4) H 1.0102 1.0363 0.4063 0.0492 Uiso 1.0 2 calc R . .
H(5) H 1.2410 0.9643 0.3329 0.0318 Uiso 1.0 2 calc R . .
H(6) H 1.2101 1.0034 0.4233 0.0319 Uiso 1.0 2 calc R . .
H(7) H 1.1550 0.8219 0.4987 0.0256 Uiso 1.0 2 calc R . .
H(8) H 1.2586 0.7890 0.4266 0.0255 Uiso 1.0 2 calc R . .

loop_
_atom_site_aniso_label
_atom_site_aniso_U_11
_atom_site_aniso_U_22
_atom_site_aniso_U_33
_atom_site_aniso_U_12
_atom_site_aniso_U_13
_atom_site_aniso_U_23
Ru(1) 0.01045(12) 0.01108(13) 0.01316(13) -0.00076(9) -0.00193(9) -0.00160(10)
Ru(2) 0.00980(12) 0.01248(13) 0.01726(14) -0.00139(9) -0.00210(10) -0.00051(10)
F(1) 0.0166(10) 0.0135(10) 0.0317(12) -0.0021(8) -0.0070(8) -0.0046(9)
F(2) 0.0195(10) 0.0160(10) 0.0367(12) 0.0007(8) -0.0089(9) 0.0033(9)
F(3) 0.0193(10) 0.0262(12) 0.0307(12) 0.0000(8) -0.0136(9) -0.0019(9)
F(4) 0.0226(10) 0.0187(11) 0.0392(13) -0.0055(8) -0.0142(9) -0.0044(9)
F(5) 0.0238(10) 0.0105(10) 0.0381(12) -0.0017(8) -0.0129(9) -0.0006(9)
F(6) 0.0272(11) 0.0233(11) 0.0226(11) -0.0081(9) -0.0019(9) -0.0027(9)
F(7) 0.0352(12) 0.0339(13) 0.0348(13) -0.0110(10) -0.0069(10) -0.0166(11)
F(8) 0.0341(12) 0.0648(17) 0.0302(13) -0.0088(12) 0.0012(10) -0.0299(13)
F(9) 0.0377(13) 0.080(2) 0.0307(13) -0.0287(13) 0.0145(11) -0.0280(13)
F(10) 0.0284(12) 0.0550(16) 0.0290(12) -0.0223(11) 0.0074(10) -0.0212(11)
F(11) 0.0223(10) 0.0231(11) 0.0239(11) -0.0023(8) -0.0103(8) -0.0028(9)
F(12) 0.0338(12) 0.0145(11) 0.0328(12) -0.0065(9) -0.0080(9) -0.0017(9)
F(13) 0.0348(12) 0.0154(11) 0.0410(13) 0.0046(9) -0.0127(10) 0.0025(10)
F(14) 0.0215(11) 0.0273(12) 0.0376(13) 0.0058(9) -0.0145(9) -0.0018(10)
F(15) 0.0182(10) 0.0197(11) 0.0356(12) -0.0033(8) -0.0112(9) -0.0020(9)
F(16) 0.0171(10) 0.0263(11) 0.0290(11) 0.0027(8) -0.0050(8) -0.0060(9)
F(17) 0.0281(11) 0.0321(13) 0.0313(12) -0.0024(9) -0.0160(9) -0.0025(10)
F(18) 0.0453(13) 0.0307(13) 0.0216(11) -0.0086(10) -0.0074(10) -0.0059(10)
F(19) 0.0308(12) 0.0244(12) 0.0314(12) -0.0008(9) 0.0020(9) -0.0097(10)
F(20) 0.0212(10) 0.0208(11) 0.0294(12) 0.0043(8) -0.0063(9) -0.0022(9)
O(1) 0.0109(11) 0.0163(12) 0.0203(12) -0.0016(9) -0.0042(9) -0.0013(10)
O(2) 0.0121(11) 0.0141(12) 0.0169(12) -0.0007(9) -0.0032(9) -0.0005(9)
O(3) 0.0177(11) 0.0137(12) 0.0147(12) -0.0023(9) -0.0012(9) -0.0014(9)
O(4) 0.0155(11) 0.0140(12) 0.0175(12) -0.0019(9) -0.0007(9) -0.0043(10)
O(5) 0.0152(11) 0.0120(12) 0.0256(13) -0.0015(9) -0.0061(10) -0.0017(10)
O(6) 0.0113(11) 0.0155(12) 0.0228(13) 0.0000(9) -0.0018(9) -0.0003(10)
O(7) 0.0111(11) 0.0130(12) 0.0226(12) -0.0024(9) -0.0019(9) 0.0021(10)
O(8) 0.0134(11) 0.0176(12) 0.0184(12) -0.0035(9) -0.0018(9) -0.0015(10)
O(9) 0.0141(11) 0.0189(12) 0.0174(12) -0.0022(9) -0.0037(9) -0.0025(10)
O(10) 0.0126(12) 0.0272(14) 0.0380(16) -0.0070(10) -0.0023(11) 0.0081(12)
C(1) 0.0138(16) 0.0162(17) 0.0132(16) 0.0008(13) 0.0002(12) -0.0045(13)
C(2) 0.0113(15) 0.0161(17) 0.0142(16) -0.0010(12) -0.0020(12) -0.0029(13)
C(3) 0.0119(15) 0.0172(17) 0.0168(17) -0.0030(13) -0.0012(13) -0.0015(13)
C(4) 0.0165(16) 0.0119(16) 0.0180(17) 0.0006(13) -0.0008(13) 0.0017(13)
C(5) 0.0134(16) 0.0241(19) 0.0170(17) 0.0028(13) -0.0050(13) -0.0028(14)
C(6) 0.0178(16) 0.0178(17) 0.0175(17) -0.0057(13) -0.0024(13) -0.0044(14)
C(7) 0.0175(16) 0.0125(16) 0.0188(17) 0.0021(13) -0.0019(13) -0.0005(13)
C(8) 0.0099(15) 0.0191(17) 0.0219(18) 0.0037(13) -0.0052(13) -0.0059(14)
C(9) 0.0122(15) 0.0182(17) 0.0192(17) 0.0010(13) -0.0031(13) -0.0055(14)
C(10) 0.0196(17) 0.0170(17) 0.0184(17) 0.0037(13) -0.0034(14) -0.0031(14)
C(11) 0.0223(18) 0.0237(19) 0.031(2) 0.0004(15) -0.0094(15) -0.0138(16)
C(12) 0.0234(18) 0.040(3) 0.0217(19) -0.0014(16) -0.0008(15) -0.0182(17)
C(13) 0.0198(18) 0.047(3) 0.0212(19) -0.0072(17) 0.0059(15) -0.0128(18)
C(14) 0.0214(18) 0.028(2) 0.0256(19) -0.0049(15) -0.0053(15) -0.0119(16)
C(15) 0.0188(18) 0.0188(19) 0.057(3) 0.0043(15) -0.0126(18) 0.0010(18)
C(16) 0.036(3) 0.017(2) 0.070(4) -0.0009(17) -0.018(2) -0.003(2)
C(17) 0.0273(19) 0.0177(19) 0.035(3) -0.0069(15) -0.0078(16) -0.0031(16)
C(18) 0.0171(17) 0.0217(18) 0.0250(19) -0.0054(14) -0.0056(14) -0.0035(15)
C(19) 0.0193(17) 0.0190(17) 0.0126(16) -0.0038(13) -0.0026(13) -0.0067(14)
C(20) 0.0147(16) 0.0158(17) 0.0140(16) 0.0007(13) 0.0001(13) -0.0020(13)
C(21) 0.0143(16) 0.0198(18) 0.0140(16) -0.0014(13) -0.0011(13) -0.0006(13)
C(22) 0.0223(17) 0.0158(17) 0.0190(18) -0.0029(14) 0.0011(14) -0.0043(14)
C(23) 0.0269(19) 0.0153(17) 0.0187(18) 0.0057(14) -0.0029(14) -0.0000(14)
C(24) 0.0143(16) 0.0214(18) 0.0230(18) 0.0050(13) -0.0067(13) -0.0020(15)
C(25) 0.0140(16) 0.0193(18) 0.0204(17) -0.0011(13) -0.0018(13) -0.0050(14)
C(26) 0.0233(18) 0.0079(15) 0.0220(18) 0.0023(13) -0.0057(14) -0.0002(13)
C(27) 0.0169(16) 0.0139(16) 0.0185(17) -0.0042(13) -0.0031(13) 0.0000(13)
C(28) 0.0187(17) 0.0146(17) 0.0228(18) -0.0026(13) 0.0004(14) -0.0008(14)
C(29) 0.0212(17) 0.0156(17) 0.0272(19) -0.0053(14) -0.0111(15) 0.0009(15)
C(30) 0.036(2) 0.0180(18) 0.0163(18) -0.0081(15) -0.0050(15) -0.0025(14)
C(31) 0.0268(19) 0.0136(17) 0.0240(19) -0.0043(14) 0.0016(15) -0.0034(14)
C(32) 0.0176(17) 0.0129(16) 0.0261(19) -0.0020(13) -0.0057(14) 0.0007(14)

loop_
_atom_type_symbol
_atom_type_description
_atom_type_scat_dispersion_real
_atom_type_scat_dispersion_imag
_atom_type_scat_source
C C 0.003 0.002
;
International Tables for Crystallography
(1992, Vol. C, Tables 4.2.6.8 and 6.1.1.4)
;
H H 0.000 0.000
;
International Tables for Crystallography
(1992, Vol. C, Table 6.1.1.4)
;
O O 0.011 0.006
;
International Tables for Crystallography
(1992, Vol. C, Tables 4.2.6.8 and 6.1.1.4)
;
Ru Ru -1.259 0.836
;
International Tables for Crystallography
(1992, Vol. C, Tables 4.2.6.8 and 6.1.1.4)
;
F F 0.017 0.010
;
International Tables for Crystallography
(1992, Vol. C, Tables 4.2.6.8 and 6.1.1.4)
;

loop_
_geom_angle_atom_site_label_1
_geom_angle_atom_site_label_2
_geom_angle_atom_site_label_3
_geom_angle
_geom_angle_publ_flag
_geom_angle_site_symmetry_1
_geom_angle_site_symmetry_2
_geom_angle_site_symmetry_3
Ru(1) Ru(1) O(1) 89.75(6) yes 2_766 . .
Ru(1) Ru(1) O(2) 89.62(6) yes 2_766 . 2_766
Ru(1) Ru(1) O(3) 89.10(6) yes 2_766 . .
Ru(1) Ru(1) O(4) 90.39(6) yes 2_766 . 2_766
Ru(1) Ru(1) O(5) 171.44(6) yes 2_766 . .
O(1) Ru(1) O(2) 178.82(9) yes . . 2_766
O(1) Ru(1) O(3) 91.81(9) yes . . .
O(1) Ru(1) O(4) 87.21(9) yes . . 2_766
O(1) Ru(1) O(5) 87.76(8) yes . . .
O(2) Ru(1) O(3) 89.18(9) yes 2_766 . .
O(2) Ru(1) O(4) 91.79(9) yes 2_766 . 2_766
O(2) Ru(1) O(5) 93.01(8) yes 2_766 . .
O(3) Ru(1) O(4) 178.90(8) yes . . 2_766
O(3) Ru(1) O(5) 82.79(8) yes . . .
O(4) Ru(1) O(5) 97.67(8) yes 2_766 . .
Ru(2) Ru(2) O(6) 89.55(6) yes 2_657 . .
Ru(2) Ru(2) O(7) 89.73(6) yes 2_657 . 2_657
Ru(2) Ru(2) O(8) 89.30(6) yes 2_657 . .
Ru(2) Ru(2) O(9) 89.97(6) yes 2_657 . 2_657
Ru(2) Ru(2) O(10) 174.40(6) yes 2_657 . .
O(6) Ru(2) O(7) 179.08(9) yes . . 2_657
O(6) Ru(2) O(8) 90.58(9) yes . . .
O(6) Ru(2) O(9) 89.03(9) yes . . 2_657
O(6) Ru(2) O(10) 85.03(8) yes . . .
O(7) Ru(2) O(8) 89.99(9) yes 2_657 . .
O(7) Ru(2) O(9) 90.39(9) yes 2_657 . 2_657
O(7) Ru(2) O(10) 95.70(8) yes 2_657 . .
O(8) Ru(2) O(9) 179.18(8) yes . . 2_657
O(8) Ru(2) O(10) 89.32(9) yes . . .
O(9) Ru(2) O(10) 91.37(9) yes 2_657 . .
Ru(1) O(1) C(1) 117.38(18) yes . . .
Ru(1) O(2) C(1) 116.44(18) yes 2_766 . .
Ru(1) O(3) C(8) 117.5(3) yes . . .
Ru(1) O(4) C(8) 116.15(18) yes 2_766 . .
Ru(1) O(5) C(15) 117.09(17) yes . . .
Ru(1) O(5) C(18) 116.18(16) yes . . .
C(15) O(5) C(18) 103.9(3) yes . . .
Ru(2) O(6) C(19) 117.07(18) yes . . .
Ru(2) O(7) C(19) 116.57(18) yes 2_657 . .
Ru(2) O(8) C(26) 117.5(3) yes . . .
Ru(2) O(9) C(26) 116.8(2) yes 2_657 . .
Ru(2) O(10) C(33) 124.8(3) yes . . .
Ru(2) O(10) C(37) 119.7(3) yes . . .
Ru(2) O(10) C(38) 111.5(3) yes . . .
Ru(2) O(10) C(39) 121.5(4) yes . . .
C(33) O(10) C(37) 114.8(5) yes . . .
C(33) O(10) C(38) 76.3(5) yes . . .
C(33) O(10) C(39) 104.4(5) yes . . .
C(37) O(10) C(38) 73.0(5) yes . . .
C(37) O(10) C(39) 41.3(5) yes . . .
C(38) O(10) C(39) 108.8(5) yes . . .
O(1) C(1) O(2) 126.7(3) yes . . .
O(1) C(1) C(2) 115.8(3) yes . . .
O(2) C(1) C(2) 117.5(3) yes . . .
C(1) C(2) C(3) 122.1(3) yes . . .
C(1) C(2) C(7) 121.9(3) yes . . .
C(3) C(2) C(7) 115.9(3) yes . . .
F(1) C(3) C(2) 121.0(3) yes . . .
F(1) C(3) C(4) 116.5(3) yes . . .
C(2) C(3) C(4) 122.5(3) yes . . .
F(2) C(4) C(3) 120.5(3) yes . . .
F(2) C(4) C(5) 119.5(3) yes . . .
C(3) C(4) C(5) 120.0(3) yes . . .
F(3) C(5) C(4) 120.2(3) yes . . .
F(3) C(5) C(6) 120.1(3) yes . . .
C(4) C(5) C(6) 119.6(3) yes . . .
F(4) C(6) C(5) 120.4(3) yes . . .
F(4) C(6) C(7) 119.9(3) yes . . .
C(5) C(6) C(7) 119.7(3) yes . . .
F(5) C(7) C(2) 121.5(3) yes . . .
F(5) C(7) C(6) 116.1(3) yes . . .
C(2) C(7) C(6) 122.3(3) yes . . .
O(3) C(8) O(4) 126.6(4) yes . . .
O(3) C(8) C(9) 116.6(3) yes . . .
O(4) C(8) C(9) 116.7(3) yes . . .
C(8) C(9) C(10) 121.5(3) yes . . .
C(8) C(9) C(14) 122.3(3) yes . . .
C(10) C(9) C(14) 116.0(4) yes . . .
F(6) C(10) C(9) 120.8(3) yes . . .
F(6) C(10) C(11) 116.6(3) yes . . .
C(9) C(10) C(11) 122.6(3) yes . . .
F(7) C(11) C(10) 120.6(3) yes . . .
F(7) C(11) C(12) 119.6(4) yes . . .
C(10) C(11) C(12) 119.7(4) yes . . .
F(8) C(12) C(11) 120.6(4) yes . . .
F(8) C(12) C(13) 120.3(3) yes . . .
C(11) C(12) C(13) 119.2(4) yes . . .
F(9) C(13) C(12) 119.0(4) yes . . .
F(9) C(13) C(14) 120.6(4) yes . . .
C(12) C(13) C(14) 120.4(3) yes . . .
F(10) C(14) C(9) 120.0(4) yes . . .
F(10) C(14) C(13) 117.9(3) yes . . .
C(9) C(14) C(13) 122.1(4) yes . . .
O(5) C(15) C(16) 105.4(3) yes . . .
C(15) C(16) C(17) 104.5(3) yes . . .
C(16) C(17) C(18) 103.0(3) yes . . .
O(5) C(18) C(17) 103.9(3) yes . . .
O(6) C(19) O(7) 127.1(3) yes . . .
O(6) C(19) C(20) 115.9(3) yes . . .
O(7) C(19) C(20) 117.1(3) yes . . .
C(19) C(20) C(21) 121.1(3) yes . . .
C(19) C(20) C(25) 121.7(3) yes . . .
C(21) C(20) C(25) 117.1(3) yes . . .
F(11) C(21) C(20) 120.5(3) yes . . .
F(11) C(21) C(22) 117.7(3) yes . . .
C(20) C(21) C(22) 121.8(3) yes . . .
F(12) C(22) C(21) 120.8(3) yes . . .
F(12) C(22) C(23) 119.6(3) yes . . .
C(21) C(22) C(23) 119.6(4) yes . . .
F(13) C(23) C(22) 120.2(3) yes . . .
F(13) C(23) C(24) 119.5(3) yes . . .
C(22) C(23) C(24) 120.3(3) yes . . .
F(14) C(24) C(23) 120.2(3) yes . . .
F(14) C(24) C(25) 120.7(3) yes . . .
C(23) C(24) C(25) 119.1(3) yes . . .
F(15) C(25) C(20) 120.1(3) yes . . .
F(15) C(25) C(24) 117.6(3) yes . . .
C(20) C(25) C(24) 122.2(4) yes . . .
O(8) C(26) O(9) 126.4(4) yes . . .
O(8) C(26) C(27) 116.9(3) yes . . .
O(9) C(26) C(27) 116.7(3) yes . . .
C(26) C(27) C(28) 121.7(3) yes . . .
C(26) C(27) C(32) 121.9(3) yes . . .
C(28) C(27) C(32) 116.4(4) yes . . .
F(16) C(28) C(27) 120.4(3) yes . . .
F(16) C(28) C(29) 117.1(3) yes . . .
C(27) C(28) C(29) 122.4(3) yes . . .
F(17) C(29) C(28) 121.5(3) yes . . .
F(17) C(29) C(30) 119.1(4) yes . . .
C(28) C(29) C(30) 119.4(3) yes . . .
F(18) C(30) C(29) 119.4(3) yes . . .
F(18) C(30) C(31) 120.6(3) yes . . .
C(29) C(30) C(31) 119.9(4) yes . . .
F(19) C(31) C(30) 119.4(4) yes . . .
F(19) C(31) C(32) 121.1(3) yes . . .
C(30) C(31) C(32) 119.5(3) yes . . .
F(20) C(32) C(27) 119.9(3) yes . . .
F(20) C(32) C(31) 117.6(3) yes . . .
C(27) C(32) C(31) 122.4(3) yes . . .
O(10) C(33) C(34) 104.3(6) yes . . .
O(10) C(33) C(38) 57.3(4) yes . . .
C(34) C(33) C(38) 90.2(5) yes . . .
C(33) C(34) C(35) 102.4(5) yes . . .
C(34) C(35) C(36) 111.1(6) yes . . .
C(34) C(35) C(37) 109.7(5) yes . . .
C(34) C(35) C(39) 84.7(5) yes . . .
C(36) C(35) C(37) 69.4(6) yes . . .
C(36) C(35) C(39) 103.8(6) yes . . .
C(37) C(35) C(39) 37.1(5) yes . . .
C(35) C(36) C(37) 59.9(6) yes . . .
C(35) C(36) C(38) 103.7(7) yes . . .
C(37) C(36) C(38) 74.3(6) yes . . .
O(10) C(37) C(35) 104.3(6) yes . . .
O(10) C(37) C(36) 104.5(6) yes . . .
O(10) C(37) C(38) 55.2(4) yes . . .
C(35) C(37) C(36) 50.7(5) yes . . .
C(35) C(37) C(38) 83.6(6) yes . . .
C(36) C(37) C(38) 52.5(5) yes . . .
O(10) C(38) C(33) 46.4(4) yes . . .
O(10) C(38) C(36) 101.9(6) yes . . .
O(10) C(38) C(37) 51.8(4) yes . . .
C(33) C(38) C(36) 107.3(6) yes . . .
C(33) C(38) C(37) 82.7(5) yes . . .
C(36) C(38) C(37) 53.2(5) yes . . .
O(10) C(39) C(35) 97.7(6) yes . . .
O(5) C(15) H(1) 110.487 no . . .
O(5) C(15) H(2) 110.473 no . . .
C(16) C(15) H(1) 110.492 no . . .
C(16) C(15) H(2) 110.480 no . . .
H(1) C(15) H(2) 109.455 no . . .
C(15) C(16) H(3) 110.705 no . . .
C(15) C(16) H(4) 110.709 no . . .
C(17) C(16) H(3) 110.736 no . . .
C(17) C(16) H(4) 110.695 no . . .
H(3) C(16) H(4) 109.460 no . . .
C(16) C(17) H(5) 111.040 no . . .
C(16) C(17) H(6) 111.075 no . . .
C(18) C(17) H(5) 111.055 no . . .
C(18) C(17) H(6) 111.053 no . . .
H(5) C(17) H(6) 109.468 no . . .
O(5) C(18) H(7) 110.863 no . . .
O(5) C(18) H(8) 110.853 no . . .
C(17) C(18) H(7) 110.849 no . . .
C(17) C(18) H(8) 110.859 no . . .
H(7) C(18) H(8) 109.459 no . . .

loop_
_geom_bond_atom_site_label_1
_geom_bond_atom_site_label_2
_geom_bond_distance
_geom_bond_publ_flag
_geom_bond_site_symmetry_1
_geom_bond_site_symmetry_2
Ru(1) Ru(1) 2.2754(7) yes . 2_766
Ru(1) O(1) 2.063(2) yes . .
Ru(1) O(2) 2.083(2) yes . 2_766
Ru(1) O(3) 2.068(3) yes . .
Ru(1) O(4) 2.066(3) yes . 2_766
Ru(1) O(5) 2.318(3) yes . .
Ru(2) Ru(2) 2.2804(8) yes . 2_657
Ru(2) O(6) 2.060(2) yes . .
Ru(2) O(7) 2.070(2) yes . 2_657
Ru(2) O(8) 2.069(3) yes . .
Ru(2) O(9) 2.071(3) yes . 2_657
Ru(2) O(10) 2.308(3) yes . .
F(1) C(3) 1.348(4) yes . .
F(2) C(4) 1.347(4) yes . .
F(3) C(5) 1.343(4) yes . .
F(4) C(6) 1.346(4) yes . .
F(5) C(7) 1.346(4) yes . .
F(6) C(10) 1.352(4) yes . .
F(7) C(11) 1.344(5) yes . .
F(8) C(12) 1.334(5) yes . .
F(9) C(13) 1.350(4) yes . .
F(10) C(14) 1.340(5) yes . .
F(11) C(21) 1.344(4) yes . .
F(12) C(22) 1.342(4) yes . .
F(13) C(23) 1.341(4) yes . .
F(14) C(24) 1.337(4) yes . .
F(15) C(25) 1.337(4) yes . .
F(16) C(28) 1.343(4) yes . .
F(17) C(29) 1.347(4) yes . .
F(18) C(30) 1.353(5) yes . .
F(19) C(31) 1.339(4) yes . .
F(20) C(32) 1.342(4) yes . .
O(1) C(1) 1.260(4) yes . .
O(2) C(1) 1.261(4) yes . .
O(3) C(8) 1.259(4) yes . .
O(4) C(8) 1.267(4) yes . .
O(5) C(15) 1.453(4) yes . .
O(5) C(18) 1.450(5) yes . .
O(6) C(19) 1.263(4) yes . .
O(7) C(19) 1.255(4) yes . .
O(8) C(26) 1.263(4) yes . .
O(9) C(26) 1.262(4) yes . .
O(10) C(33) 1.376(8) yes . .
O(10) C(37) 1.528(8) yes . .
O(10) C(38) 1.598(9) yes . .
O(10) C(39) 1.377(8) yes . .
C(1) C(2) 1.514(5) yes . .
C(2) C(3) 1.393(5) yes . .
C(2) C(7) 1.386(5) yes . .
C(3) C(4) 1.371(5) yes . .
C(4) C(5) 1.373(5) yes . .
C(5) C(6) 1.373(5) yes . .
C(6) C(7) 1.386(5) yes . .
C(8) C(9) 1.507(5) yes . .
C(9) C(10) 1.386(5) yes . .
C(9) C(14) 1.392(4) yes . .
C(10) C(11) 1.375(6) yes . .
C(11) C(12) 1.381(5) yes . .
C(12) C(13) 1.370(6) yes . .
C(13) C(14) 1.370(6) yes . .
C(15) C(16) 1.539(5) yes . .
C(16) C(17) 1.541(5) yes . .
C(17) C(18) 1.532(5) yes . .
C(19) C(20) 1.512(5) yes . .
C(20) C(21) 1.388(5) yes . .
C(20) C(25) 1.386(5) yes . .
C(21) C(22) 1.384(5) yes . .
C(22) C(23) 1.374(5) yes . .
C(23) C(24) 1.384(5) yes . .
C(24) C(25) 1.382(5) yes . .
C(26) C(27) 1.502(5) yes . .
C(27) C(28) 1.398(5) yes . .
C(27) C(32) 1.396(5) yes . .
C(28) C(29) 1.365(6) yes . .
C(29) C(30) 1.395(5) yes . .
C(30) C(31) 1.381(5) yes . .
C(31) C(32) 1.371(6) yes . .
C(33) C(34) 1.593(10) yes . .
C(33) C(38) 1.846(11) yes . .
C(34) C(35) 1.570(9) yes . .
C(35) C(36) 1.279(11) yes . .
C(35) C(37) 1.429(10) yes . .
C(35) C(39) 1.711(10) yes . .
C(36) C(37) 1.547(13) yes . .
C(36) C(38) 1.533(10) yes . .
C(37) C(38) 1.860(12) yes . .
C(15) H(1) 0.950 no . .
C(15) H(2) 0.950 no . .
C(16) H(3) 0.950 no . .
C(16) H(4) 0.950 no . .
C(17) H(5) 0.950 no . .
C(17) H(6) 0.950 no . .
C(18) H(7) 0.950 no . .
C(18) H(8) 0.950 no . .

loop_
_geom_contact_atom_site_label_1
_geom_contact_atom_site_label_2
_geom_contact_distance
_geom_contact_publ_flag
_geom_contact_site_symmetry_1
_geom_contact_site_symmetry_2
F(1) F(2) 2.656(3) no . .
F(1) O(1) 2.634(3) no . .
F(1) C(1) 2.898(4) no . .
F(1) C(5) 3.579(4) no . .
F(1) C(15) 3.511(4) no . .
F(2) F(3) 2.713(3) no . .
F(3) F(4) 2.728(3) no . .
F(4) F(5) 2.651(3) no . .
F(5) O(2) 2.662(3) no . .
F(5) C(1) 2.892(4) no . .
F(5) C(5) 3.582(4) no . .
F(6) F(7) 2.666(3) no . .
F(6) O(3) 2.656(4) no . .
F(6) C(8) 2.868(4) no . .
F(6) C(12) 3.592(4) no . .
F(7) F(8) 2.724(3) no . .
F(7) C(13) 3.599(5) no . .
F(8) F(9) 2.696(4) no . .
F(8) C(14) 3.596(5) no . .
F(9) F(10) 2.684(4) no . .
F(10) O(4) 2.708(3) no . .
F(10) C(8) 2.875(4) no . .
F(10) C(10) 3.593(4) no . .
F(10) C(12) 3.582(5) no . .
F(11) F(12) 2.697(3) no . .
F(11) O(6) 2.759(3) no . .
F(11) C(19) 2.855(4) no . .
F(11) C(23) 3.593(4) no . .
F(12) F(13) 2.712(3) no . .
F(13) F(14) 2.717(3) no . .
F(14) F(15) 2.684(3) no . .
F(15) F(16) 3.590(3) no . 2_657
F(15) O(7) 2.792(3) no . .
F(15) C(19) 2.856(4) no . .
F(15) C(21) 3.598(4) no . .
F(15) C(23) 3.589(4) no . .
F(16) F(17) 2.681(3) no . .
F(16) O(8) 2.736(3) no . .
F(16) C(26) 2.869(4) no . .
F(16) C(30) 3.590(4) no . .
F(17) F(18) 2.714(3) no . .
F(18) F(19) 2.727(3) no . .
F(19) F(20) 2.685(3) no . .
F(20) O(9) 2.744(4) no . .
F(20) C(26) 2.863(4) no . .
F(20) C(30) 3.586(5) no . .
O(1) C(3) 2.844(4) no . .
O(1) C(7) 3.583(4) no . .
O(1) C(8) 3.431(4) no . 2_766
O(1) C(15) 3.106(5) no . .
O(2) C(7) 2.878(4) no . .
O(2) C(8) 3.598(5) no . .
O(2) C(8) 3.481(4) no . 2_766
O(2) C(18) 3.268(4) no . 2_766
O(3) C(1) 3.584(5) no . .
O(3) C(1) 3.473(4) no . 2_766
O(3) C(10) 2.870(5) no . .
O(3) C(14) 3.596(4) no . .
O(3) C(15) 3.303(4) no . .
O(3) C(18) 3.243(4) no . .
O(4) C(1) 3.455(4) no . 2_766
O(4) C(10) 3.560(5) no . .
O(4) C(14) 2.888(5) no . .
O(6) C(21) 2.908(4) no . .
O(6) C(25) 3.530(4) no . .
O(6) C(26) 3.574(4) no . .
O(6) C(26) 3.489(5) no . 2_657
O(6) C(37) 3.047(8) no . .
O(6) C(38) 3.266(8) no . .
O(6) C(39) 3.488(8) no . .
O(7) C(21) 3.529(4) no . .
O(7) C(25) 2.933(4) no . .
O(7) C(26) 3.559(4) no . .
O(7) C(26) 3.520(4) no . 2_657
O(7) C(33) 3.539(8) no . 2_657
O(8) C(19) 3.530(4) no . .
O(8) C(19) 3.519(5) no . 2_657
O(8) C(28) 2.913(5) no . .
O(8) C(32) 3.571(4) no . .
O(8) C(33) 3.521(8) no . .
O(8) C(38) 3.078(7) no . .
O(9) C(19) 3.546(4) no . .
O(9) C(19) 3.520(4) no . 2_657
O(9) C(28) 3.546(5) no . .
O(9) C(32) 2.902(5) no . .
O(9) C(39) 3.241(8) no . 2_657
C(2) C(5) 2.806(5) no . .
C(3) C(6) 2.736(5) no . .
C(4) C(7) 2.737(5) no . .
C(9) C(12) 2.805(6) no . .
C(10) C(13) 2.730(5) no . .
C(11) C(14) 2.738(6) no . .
C(20) C(23) 2.793(5) no . .
C(21) C(24) 2.755(5) no . .
C(22) C(25) 2.748(5) no . .
C(27) C(30) 2.799(5) no . .
C(28) C(31) 2.754(5) no . .
C(29) C(32) 2.752(5) no . .
F(1) F(15) 3.509(3) no . 2_666
F(1) F(16) 2.985(3) no . 1_564
F(1) F(17) 3.094(3) no . 1_564
F(1) F(18) 3.085(3) no . 2_667
F(1) F(19) 3.010(3) no . 2_667
F(1) C(28) 3.277(4) no . 1_564
F(1) C(29) 3.294(4) no . 1_564
F(2) F(16) 3.368(3) no . 1_564
F(2) F(18) 3.059(3) no . 2_667
F(2) O(9) 3.250(3) no . 1_564
F(2) C(17) 3.512(4) no . 1_455
F(2) C(18) 3.466(4) no . 1_455
F(2) C(26) 3.255(4) no . 1_564
F(2) C(27) 3.024(4) no . 1_564
F(2) C(28) 3.115(4) no . 1_564
F(2) C(32) 3.585(4) no . 1_564
F(3) F(10) 2.950(4) no . 2_666
F(3) O(2) 3.254(3) no . 2_666
F(3) O(4) 3.140(3) no . 2_666
F(3) O(5) 3.287(3) no . 1_455
F(3) O(6) 3.521(3) no . 2_666
F(3) C(18) 3.432(4) no . 1_455
F(3) C(37) 3.225(8) no . 2_666
F(4) F(10) 3.018(3) no . 2_666
F(4) F(19) 2.706(3) no . 1_554
F(4) O(2) 3.268(3) no . 2_666
F(4) O(4) 3.579(3) no . 2_666
F(4) C(1) 3.408(4) no . 2_666
F(4) C(2) 3.548(4) no . 2_666
F(4) C(22) 3.443(4) no . 2_666
F(4) C(23) 3.532(4) no . 2_666
F(4) C(31) 3.174(4) no . 1_554
F(5) F(13) 3.332(4) no . 2_666
F(5) F(14) 3.505(3) no . 2_666
F(5) F(18) 2.925(3) no . 1_554
F(5) C(3) 3.561(4) no . 2_666
F(5) C(4) 3.581(4) no . 2_666
F(5) C(23) 3.589(4) no . 2_666
F(5) C(30) 3.242(5) no . 1_554
F(6) F(13) 2.914(3) no . 1_655
F(6) F(14) 3.131(3) no . 1_655
F(6) F(17) 3.052(3) no . 2_767
F(6) C(16) 3.315(4) no . 2_776
F(6) C(29) 3.502(4) no . 2_767
F(7) F(13) 3.074(3) no . 1_655
F(7) F(16) 2.978(3) no . 2_767
F(7) C(28) 3.581(4) no . 2_767
F(7) C(34) 3.528(9) no . 1_565
F(7) C(38) 3.421(8) no . 2_767
F(8) F(15) 3.243(3) no . 2_667
F(8) O(7) 3.067(3) no . 2_667
F(8) C(25) 3.401(4) no . 2_667
F(8) C(34) 3.362(9) no . 2_767
F(8) C(36) 3.367(10) no . 2_767
F(8) C(38) 3.414(8) no . 2_767
F(9) F(11) 2.851(4) no . .
F(9) F(11) 3.459(3) no . 2_667
F(9) F(12) 3.059(3) no . .
F(9) C(20) 3.055(4) no . 2_667
F(9) C(21) 3.013(4) no . 2_667
F(9) C(22) 3.361(4) no . 2_667
F(9) C(25) 3.413(5) no . 2_667
F(10) F(3) 2.950(4) no . 2_666
F(10) F(4) 3.018(3) no . 2_666
F(10) F(11) 2.890(3) no . .
F(10) F(12) 3.129(3) no . .
F(10) F(20) 3.597(3) no . 2_667
F(10) C(21) 3.314(4) no . .
F(10) C(22) 3.422(4) no . .
F(10) C(36) 3.316(9) no . .
F(11) F(9) 2.851(4) no . .
F(11) F(9) 3.459(3) no . 2_667
F(11) F(10) 2.890(3) no . .
F(11) F(11) 3.149(3) no . 2_667
F(11) F(12) 2.914(3) no . 2_667
F(11) C(21) 3.421(4) no . 2_667
F(11) C(22) 3.278(4) no . 2_667
F(12) F(9) 3.059(3) no . .
F(12) F(10) 3.129(3) no . .
F(12) F(11) 2.914(3) no . 2_667
F(12) F(20) 3.056(3) no . 2_667
F(12) C(13) 3.555(4) no . .
F(12) C(26) 3.526(4) no . 2_667
F(12) C(27) 3.353(4) no . 2_667
F(12) C(32) 3.200(4) no . 2_667
F(13) F(5) 3.332(4) no . 2_666
F(13) F(6) 2.914(3) no . 1_455
F(13) F(7) 3.074(3) no . 1_455
F(13) C(10) 3.369(4) no . 1_455
F(13) C(11) 3.405(4) no . 1_455
F(13) C(27) 3.354(4) no . 2_667
F(13) C(28) 3.180(4) no . 2_667
F(13) C(29) 3.309(4) no . 2_667
F(13) C(30) 3.581(4) no . 2_667
F(13) C(32) 3.581(4) no . 2_667
F(14) F(5) 3.505(3) no . 2_666
F(14) F(6) 3.131(3) no . 1_455
F(14) O(1) 3.459(4) no . 2_666
F(14) O(4) 3.423(3) no . 1_455
F(14) C(1) 3.294(4) no . 2_666
F(14) C(2) 3.229(4) no . 2_666
F(14) C(7) 3.341(4) no . 2_666
F(14) C(8) 3.232(4) no . 1_455
F(14) C(9) 3.049(4) no . 1_455
F(14) C(10) 3.003(4) no . 1_455
F(15) F(1) 3.509(3) no . 2_666
F(15) F(8) 3.243(3) no . 2_667
F(15) C(3) 3.311(4) no . 2_666
F(15) C(4) 3.506(4) no . 2_666
F(15) C(34) 3.137(8) no . 1_455
F(15) C(35) 3.130(6) no . 1_455
F(15) C(36) 3.592(8) no . 1_455
F(16) F(1) 2.985(3) no . 1_546
F(16) F(2) 3.368(3) no . 1_546
F(16) F(7) 2.978(3) no . 2_767
F(16) C(34) 3.466(8) no . 2_757
F(17) F(1) 3.094(3) no . 1_546
F(17) F(6) 3.052(3) no . 2_767
F(17) F(19) 3.527(3) no . 2_658
F(17) C(15) 3.177(4) no . 1_546
F(17) C(16) 3.313(4) no . 1_546
F(17) C(17) 3.464(5) no . 2_767
F(17) C(18) 3.464(5) no . 2_767
F(18) F(1) 3.085(3) no . 2_667
F(18) F(2) 3.059(3) no . 2_667
F(18) F(5) 2.925(3) no . 1_556
F(18) F(18) 3.388(3) no . 2_658
F(18) C(3) 3.333(4) no . 2_667
F(18) C(4) 3.289(4) no . 2_667
F(18) C(18) 3.355(4) no . 2_767
F(18) C(29) 3.434(4) no . 2_658
F(18) C(30) 3.204(4) no . 2_658
F(19) F(1) 3.010(3) no . 2_667
F(19) F(4) 2.706(3) no . 1_556
F(19) F(17) 3.527(3) no . 2_658
F(20) F(10) 3.597(3) no . 2_667
F(20) F(12) 3.056(3) no . 2_667
F(20) C(9) 3.401(4) no . 2_667
F(20) C(13) 3.311(4) no . 2_667
F(20) C(14) 3.168(4) no . 2_667
F(20) C(17) 3.289(4) no . 1_446
O(1) F(14) 3.459(4) no . 2_666
O(2) F(3) 3.254(3) no . 2_666
O(2) F(4) 3.268(3) no . 2_666
O(2) C(5) 3.310(4) no . 2_666
O(2) C(6) 3.310(4) no . 2_666
O(4) F(3) 3.140(3) no . 2_666
O(4) F(4) 3.579(3) no . 2_666
O(4) F(14) 3.423(3) no . 1_655
O(5) F(3) 3.287(3) no . 1_655
O(5) C(39) 3.557(8) no . 2_766
O(6) F(3) 3.521(3) no . 2_666
O(7) F(8) 3.067(3) no . 2_667
O(9) F(2) 3.250(3) no . 1_546
C(1) F(4) 3.408(4) no . 2_666
C(1) F(14) 3.294(4) no . 2_666
C(2) F(4) 3.548(4) no . 2_666
C(2) F(14) 3.229(4) no . 2_666
C(2) C(6) 3.523(4) no . 2_666
C(2) C(7) 3.559(4) no . 2_666
C(2) C(24) 3.493(5) no . 2_666
C(3) F(5) 3.561(4) no . 2_666
C(3) F(15) 3.311(4) no . 2_666
C(3) F(18) 3.333(4) no . 2_667
C(3) C(25) 3.589(5) no . 2_666
C(4) F(5) 3.581(4) no . 2_666
C(4) F(15) 3.506(4) no . 2_666
C(4) F(18) 3.289(4) no . 2_667
C(4) C(25) 3.520(5) no . 2_666
C(5) O(2) 3.310(4) no . 2_666
C(5) C(20) 3.550(5) no . 2_666
C(6) O(2) 3.310(4) no . 2_666
C(6) C(2) 3.523(4) no . 2_666
C(6) C(7) 3.557(5) no . 2_666
C(6) C(23) 3.462(5) no . 2_666
C(6) C(24) 3.523(5) no . 2_666
C(7) F(14) 3.341(4) no . 2_666
C(7) C(2) 3.559(4) no . 2_666
C(7) C(6) 3.557(5) no . 2_666
C(7) C(7) 3.293(5) no . 2_666
C(7) C(23) 3.517(5) no . 2_666
C(7) C(24) 3.305(5) no . 2_666
C(8) F(14) 3.232(4) no . 1_655
C(9) F(14) 3.049(4) no . 1_655
C(9) F(20) 3.401(4) no . 2_667
C(10) F(13) 3.369(4) no . 1_655
C(10) F(14) 3.003(4) no . 1_655
C(11) F(13) 3.405(4) no . 1_655
C(13) F(12) 3.555(4) no . .
C(13) F(20) 3.311(4) no . 2_667
C(14) F(20) 3.168(4) no . 2_667
C(15) F(17) 3.177(4) no . 1_564
C(16) F(6) 3.315(4) no . 2_776
C(16) F(17) 3.313(4) no . 1_564
C(16) C(39) 3.540(10) no . 2_766
C(17) F(2) 3.512(4) no . 1_655
C(17) F(17) 3.464(5) no . 2_767
C(17) F(20) 3.289(4) no . 1_664
C(17) C(32) 3.488(5) no . 1_664
C(18) F(2) 3.466(4) no . 1_655
C(18) F(3) 3.432(4) no . 1_655
C(18) F(17) 3.464(5) no . 2_767
C(18) F(18) 3.355(4) no . 2_767
C(20) F(9) 3.055(4) no . 2_667
C(20) C(5) 3.550(5) no . 2_666
C(21) F(9) 3.013(4) no . 2_667
C(21) F(10) 3.314(4) no . .
C(21) F(11) 3.421(4) no . 2_667
C(22) F(4) 3.443(4) no . 2_666
C(22) F(9) 3.361(4) no . 2_667
C(22) F(10) 3.422(4) no . .
C(22) F(11) 3.278(4) no . 2_667
C(23) F(4) 3.532(4) no . 2_666
C(23) F(5) 3.589(4) no . 2_666
C(23) C(6) 3.462(5) no . 2_666
C(23) C(7) 3.517(5) no . 2_666
C(24) C(2) 3.493(5) no . 2_666
C(24) C(6) 3.523(5) no . 2_666
C(24) C(7) 3.305(5) no . 2_666
C(25) F(8) 3.401(4) no . 2_667
C(25) F(9) 3.413(5) no . 2_667
C(25) C(3) 3.589(5) no . 2_666
C(25) C(4) 3.520(5) no . 2_666
C(26) F(2) 3.255(4) no . 1_546
C(26) F(12) 3.526(4) no . 2_667
C(27) F(2) 3.024(4) no . 1_546
C(27) F(12) 3.353(4) no . 2_667
C(27) F(13) 3.354(4) no . 2_667
C(28) F(1) 3.277(4) no . 1_546
C(28) F(2) 3.115(4) no . 1_546
C(28) F(7) 3.581(4) no . 2_767
C(28) F(13) 3.180(4) no . 2_667
C(29) F(1) 3.294(4) no . 1_546
C(29) F(6) 3.502(4) no . 2_767
C(29) F(13) 3.309(4) no . 2_667
C(29) F(18) 3.434(4) no . 2_658
C(30) F(5) 3.242(5) no . 1_556
C(30) F(13) 3.581(4) no . 2_667
C(30) F(18) 3.204(4) no . 2_658
C(30) C(30) 3.565(5) no . 2_658
C(31) F(4) 3.174(4) no . 1_556
C(32) F(2) 3.585(4) no . 1_546
C(32) F(12) 3.200(4) no . 2_667
C(32) F(13) 3.581(4) no . 2_667
C(32) C(17) 3.488(5) no . 1_446
C(33) C(33) 2.477(11) no . 2_757
C(33) C(34) 2.559(11) no . 2_757
C(34) F(7) 3.528(9) no . 1_545
C(34) F(8) 3.362(9) no . 2_767
C(34) F(15) 3.137(8) no . 1_655
C(34) F(16) 3.466(8) no . 2_757
C(34) C(33) 2.559(11) no . 2_757
C(34) C(34) 3.470(10) no . 2_757
C(35) F(15) 3.130(6) no . 1_655
C(36) F(8) 3.367(10) no . 2_767
C(36) F(10) 3.316(9) no . .
C(36) F(15) 3.592(8) no . 1_655
C(37) F(3) 3.225(8) no . 2_666
C(38) F(7) 3.421(8) no . 2_767
C(38) F(8) 3.414(8) no . 2_767
C(39) O(5) 3.557(8) no . 2_766
C(39) C(16) 3.540(10) no . 2_766
Ru(1) H(1) 3.4688 no . .
Ru(1) H(2) 3.2692 no . .
Ru(1) H(7) 3.3098 no . .
Ru(1) H(8) 3.3917 no . .
F(1) H(1) 2.8668 no . .
F(1) H(2) 3.2878 no . .
F(5) H(7) 3.5106 no . 2_766
F(5) H(8) 3.1229 no . 2_766
F(6) H(7) 2.6927 no . .
O(1) H(1) 2.8206 no . .
O(1) H(2) 3.0198 no . .
O(2) H(7) 3.2702 no . 2_766
O(2) H(8) 2.8965 no . 2_766
O(3) H(2) 2.7855 no . .
O(3) H(7) 2.7377 no . .
O(5) H(3) 2.8994 no . .
O(5) H(4) 3.1053 no . .
O(5) H(5) 2.7405 no . .
O(5) H(6) 3.1483 no . .
C(15) H(5) 3.0006 no . .
C(15) H(6) 3.1315 no . .
C(15) H(7) 2.5806 no . .
C(15) H(8) 3.1229 no . .
C(16) H(7) 2.7867 no . .
C(16) H(8) 3.2133 no . .
C(17) H(1) 3.1652 no . .
C(17) H(2) 2.9491 no . .
C(18) H(1) 3.1054 no . .
C(18) H(2) 2.6333 no . .
C(18) H(3) 3.1040 no . .
C(18) H(4) 2.9717 no . .
H(1) H(3) 2.2222 no . .
H(1) H(4) 2.6190 no . .
H(1) H(5) 3.5537 no . .
H(1) H(7) 3.4912 no . .
H(2) H(3) 2.7618 no . .
H(2) H(4) 2.2215 no . .
H(2) H(6) 3.4452 no . .
H(2) H(7) 2.5802 no . .
H(2) H(8) 3.5298 no . .
H(3) H(5) 2.2243 no . .
H(3) H(6) 2.6621 no . .
H(4) H(5) 2.7470 no . .
H(4) H(6) 2.2237 no . .
H(4) H(7) 3.0876 no . .
H(5) H(7) 2.8096 no . .
H(5) H(8) 2.2698 no . .
H(6) H(7) 2.2687 no . .
H(6) H(8) 2.5349 no . .
F(2) H(5) 2.8988 no . 1_455
F(2) H(8) 2.7158 no . 1_455
F(3) H(8) 2.7867 no . 1_455
F(6) H(3) 2.9913 no . 2_776
F(6) H(4) 2.7615 no . 2_776
F(7) H(3) 2.9426 no . 2_776
F(16) H(1) 3.1741 no . 1_546
F(17) H(1) 2.9666 no . 1_546
F(17) H(2) 2.8913 no . 1_546
F(17) H(3) 3.4081 no . 1_546
F(17) H(4) 2.9018 no . 1_546
F(17) H(6) 2.7283 no . 2_767
F(17) H(7) 2.8701 no . 2_767
F(18) H(6) 3.2690 no . 2_767
F(18) H(7) 3.2942 no . 2_767
F(18) H(8) 2.8409 no . 2_767
F(19) H(2) 3.3559 no . 2_667
F(19) H(6) 2.8306 no . 1_446
F(20) H(3) 3.5587 no . 1_446
F(20) H(5) 2.7257 no . 1_446
F(20) H(6) 3.1366 no . 1_446
O(9) H(5) 3.1930 no . 1_446
C(4) H(8) 2.9723 no . 1_455
C(5) H(8) 3.0032 no . 1_455
C(10) H(3) 3.1076 no . 2_776
C(10) H(4) 3.3386 no . 2_776
C(11) H(3) 3.0771 no . 2_776
C(15) H(4) 3.5147 no . 2_776
C(16) H(4) 3.3895 no . 2_776
C(17) H(4) 3.5732 no . 2_776
C(18) H(4) 3.5310 no . 2_776
C(27) H(5) 3.4699 no . 1_446
C(31) H(5) 3.4074 no . 1_446
C(31) H(6) 3.0355 no . 1_446
C(32) H(5) 2.9115 no . 1_446
C(32) H(6) 3.1843 no . 1_446
C(35) H(1) 3.1744 no . 2_766
C(39) H(1) 3.3861 no . 2_766
C(39) H(3) 2.9450 no . 2_766
C(39) H(5) 3.1884 no . 2_766
H(1) F(16) 3.1741 no . 1_564
H(1) F(17) 2.9666 no . 1_564
H(1) C(35) 3.1744 no . 2_766
H(1) C(39) 3.3861 no . 2_766
H(2) F(17) 2.8913 no . 1_564
H(2) F(19) 3.3559 no . 2_667
H(2) H(4) 2.8964 no . 2_776
H(2) H(6) 2.9950 no . 2_776
H(3) F(6) 2.9913 no . 2_776
H(3) F(7) 2.9426 no . 2_776
H(3) F(17) 3.4081 no . 1_564
H(3) F(20) 3.5587 no . 1_664
H(3) C(10) 3.1076 no . 2_776
H(3) C(11) 3.0771 no . 2_776
H(3) C(39) 2.9450 no . 2_766
H(4) F(6) 2.7615 no . 2_776
H(4) F(17) 2.9018 no . 1_564
H(4) C(10) 3.3386 no . 2_776
H(4) C(15) 3.5147 no . 2_776
H(4) C(16) 3.3895 no . 2_776
H(4) C(17) 3.5732 no . 2_776
H(4) C(18) 3.5310 no . 2_776
H(4) H(2) 2.8964 no . 2_776
H(4) H(4) 2.8283 no . 2_776
H(4) H(6) 3.2511 no . 2_776
H(4) H(7) 2.8345 no . 2_776
H(5) F(2) 2.8988 no . 1_655
H(5) F(20) 2.7257 no . 1_664
H(5) O(9) 3.1930 no . 1_664
H(5) C(27) 3.4699 no . 1_664
H(5) C(31) 3.4074 no . 1_664
H(5) C(32) 2.9115 no . 1_664
H(5) C(39) 3.1884 no . 2_766
H(6) F(17) 2.7283 no . 2_767
H(6) F(18) 3.2690 no . 2_767
H(6) F(19) 2.8306 no . 1_664
H(6) F(20) 3.1366 no . 1_664
H(6) C(31) 3.0355 no . 1_664
H(6) C(32) 3.1843 no . 1_664
H(6) H(2) 2.9950 no . 2_776
H(6) H(4) 3.2511 no . 2_776
H(7) F(17) 2.8701 no . 2_767
H(7) F(18) 3.2942 no . 2_767
H(7) H(4) 2.8345 no . 2_776
H(8) F(2) 2.7158 no . 1_655
H(8) F(3) 2.7867 no . 1_655
H(8) F(18) 2.8409 no . 2_767
H(8) C(4) 2.9723 no . 1_655
H(8) C(5) 3.0032 no . 1_655
